data_2217796
loop_
_publ_author_name
'Alen, Jo'
'Dobrza\'nska, Liliana'

_publ_section_title
;
 3-Benzyl-5-bromopyrazin-2(1<i>H</i>)-one
;
_journal_coeditor_code KP2155
_journal_issue 3
_journal_name_full 'Acta Crystallographica Section E'
_journal_page_first o547
_journal_paper_doi 10.1107/S1600536808003073
_journal_volume 64
_journal_year 2008
_chemical_formula_iupac 'C11 H9 Br N2 O'
_chemical_formula_moiety 'C11 H9 Br N2 O'
_chemical_formula_sum 'C11 H9 Br N2 O'
_chemical_formula_weight 265.11
_chemical_melting_point 428
_chemical_name_systematic
;
3-Benzyl-5-bromopyrazin-2(1H)-one
;
_space_group_IT_number 56
_symmetry_cell_setting orthorhombic
_symmetry_space_group_name_Hall '-P 2ab 2ac'
_symmetry_space_group_name_H-M 'P c c n'
_atom_sites_solution_hydrogens geom
_atom_sites_solution_primary direct
_atom_sites_solution_secondary difmap
_audit_creation_method SHELXL-97
_cell_angle_alpha 90.00
_cell_angle_beta 90.00
_cell_angle_gamma 90.00
_cell_formula_units_Z 8
_cell_length_a 12.0408(16)
_cell_length_b 24.273(3)
_cell_length_c 7.0428(10)
_cell_measurement_reflns_used 862
_cell_measurement_temperature 100(2)
_cell_measurement_theta_max 18.095
_cell_measurement_theta_min 3.033
_cell_volume 2058.4(5)
_computing_cell_refinement 'SAINT (Bruker, 2002)'
_computing_data_collection 'SMART (Bruker, 2001)'
_computing_data_reduction 'SAINT (Bruker, 2002)'
_computing_molecular_graphics 'X-SEED (Barbour, 2001; Atwood & Barbour, 2003)'
_computing_publication_material 'X-SEED (Barbour, 2001; Atwood & Barbour, 2003)'
_computing_structure_refinement 'SHELXL97 (Sheldrick, 2008)'
_computing_structure_solution 'SHELXS97 (Sheldrick, 2008)'
_diffrn_ambient_temperature 100(2)
_diffrn_measured_fraction_theta_full 1.000
_diffrn_measured_fraction_theta_max 0.999
_diffrn_measurement_device_type 'Bruker APEX CCD area-detector'
_diffrn_measurement_method \w
_diffrn_radiation_monochromator graphite
_diffrn_radiation_source 'fine-focus sealed tube'
_diffrn_radiation_type MoK\a
_diffrn_radiation_wavelength 0.71073
_diffrn_reflns_av_R_equivalents 0.0970
_diffrn_reflns_av_sigmaI/netI 0.0690
_diffrn_reflns_limit_h_max 14
_diffrn_reflns_limit_h_min -14
_diffrn_reflns_limit_k_max 28
_diffrn_reflns_limit_k_min -28
_diffrn_reflns_limit_l_max 6
_diffrn_reflns_limit_l_min -8
_diffrn_reflns_number 9901
_diffrn_reflns_theta_full 25.00
_diffrn_reflns_theta_max 25.03
_diffrn_reflns_theta_min 1.68
_diffrn_standards_number 0
_exptl_absorpt_coefficient_mu 3.966
_exptl_absorpt_correction_T_max 0.5764
_exptl_absorpt_correction_T_min 0.3829
_exptl_absorpt_correction_type multi-scan
_exptl_absorpt_process_details '(SADABS; Sheldrick, 1997)'
_exptl_crystal_colour 'pale yellow'
_exptl_crystal_density_diffrn 1.711
_exptl_crystal_density_method 'not measured'
_exptl_crystal_description block
_exptl_crystal_F_000 1056
_exptl_crystal_size_max 0.28
_exptl_crystal_size_mid 0.16
_exptl_crystal_size_min 0.14
_refine_diff_density_max 0.708
_refine_diff_density_min -0.551
_refine_ls_extinction_method none
_refine_ls_goodness_of_fit_ref 0.995
_refine_ls_hydrogen_treatment constr
_refine_ls_matrix_type full
_refine_ls_number_parameters 136
_refine_ls_number_reflns 1825
_refine_ls_number_restraints 0
_refine_ls_restrained_S_all 0.995
_refine_ls_R_factor_all 0.0869
_refine_ls_R_factor_gt 0.0513
_refine_ls_shift/su_max 0.001
_refine_ls_shift/su_mean 0.000
_refine_ls_structure_factor_coef Fsqd
_refine_ls_weighting_details 'calc w=1/[\s^2^(Fo^2^)+(0.0603P)^2^] where P=(Fo^2^+2Fc^2^)/3'
_refine_ls_weighting_scheme calc
_refine_ls_wR_factor_gt 0.1066
_refine_ls_wR_factor_ref 0.1204
_reflns_number_gt 1242
_reflns_number_total 1825
_reflns_threshold_expression I>2\s(I)
_cod_data_source_file kp2155.cif
_cod_data_source_block I
_cod_database_code 2217796
_cod_database_fobs_code 2217796

loop_
_symmetry_equiv_pos_as_xyz
'x, y, z'
'-x+1/2, -y+1/2, z'
'x+1/2, -y, -z+1/2'
'-x, y+1/2, -z+1/2'
'-x, -y, -z'
'x-1/2, y-1/2, -z'
'-x-1/2, y, z-1/2'
'x, -y-1/2, z-1/2'

loop_
_atom_site_type_symbol
_atom_site_label
_atom_site_fract_x
_atom_site_fract_y
_atom_site_fract_z
_atom_site_U_iso_or_equiv
_atom_site_adp_type
_atom_site_calc_flag
_atom_site_refinement_flags
_atom_site_occupancy
C C1 0.7911(5) 0.5858(2) 0.1629(8) 0.0200(13) Uani d . 1
C C2 0.8466(4) 0.6322(2) 0.1986(9) 0.0224(13) Uani d . 1
H H2 0.9253 0.6335 0.1908 0.027 Uiso calc R 1
N N3 0.7866(3) 0.67783(18) 0.2467(6) 0.0203(11) Uani d . 1
H H3 0.8225 0.7086 0.2708 0.024 Uiso calc R 1
C C4 0.6734(5) 0.6778(2) 0.2591(8) 0.0210(13) Uani d . 1
C C5 0.6231(4) 0.6248(2) 0.2201(7) 0.0210(12) Uani d . 1
N N6 0.6796(4) 0.58141(18) 0.1693(7) 0.0224(11) Uani d . 1
Br Br7 0.86975(5) 0.52084(2) 0.10346(9) 0.0303(2) Uani d . 1
O O8 0.6208(3) 0.71960(14) 0.3066(6) 0.0260(9) Uani d . 1
C C9 0.4979(4) 0.6209(2) 0.2288(8) 0.0248(14) Uani d . 1
H H9A 0.4697 0.6479 0.3223 0.030 Uiso calc R 1
H H9B 0.4768 0.5836 0.2734 0.030 Uiso calc R 1
C C10 0.4439(4) 0.6316(2) 0.0387(8) 0.0207(13) Uani d . 1
C C11 0.4358(4) 0.6843(2) -0.0314(8) 0.0217(13) Uani d . 1
H H11 0.4676 0.7141 0.0374 0.026 Uiso calc R 1
C C12 0.3819(4) 0.6943(2) -0.2013(9) 0.0299(14) Uani d . 1
H H12 0.3773 0.7309 -0.2487 0.036 Uiso calc R 1
C C13 0.3350(5) 0.6521(3) -0.3016(10) 0.0344(16) Uani d . 1
H H13 0.2966 0.6594 -0.4168 0.041 Uiso calc R 1
C C14 0.3437(4) 0.5990(3) -0.2346(9) 0.0314(16) Uani d . 1
H H14 0.3126 0.5694 -0.3052 0.038 Uiso calc R 1
C C15 0.3968(4) 0.5887(2) -0.0673(9) 0.0268(15) Uani d . 1
H H15 0.4020 0.5519 -0.0220 0.032 Uiso calc R 1

loop_
_atom_site_aniso_label
_atom_site_aniso_U_11
_atom_site_aniso_U_22
_atom_site_aniso_U_33
_atom_site_aniso_U_12
_atom_site_aniso_U_13
_atom_site_aniso_U_23
C1 0.027(3) 0.017(3) 0.015(3) 0.004(2) -0.002(2) -0.002(2)
C2 0.021(3) 0.024(3) 0.022(3) 0.003(3) -0.002(3) 0.001(3)
N3 0.016(2) 0.016(2) 0.028(3) -0.001(2) -0.003(2) 0.004(2)
C4 0.023(3) 0.022(3) 0.018(3) -0.004(3) -0.002(2) 0.004(3)
C5 0.021(3) 0.031(3) 0.011(3) 0.001(3) -0.001(3) 0.008(2)
N6 0.025(3) 0.021(3) 0.021(3) -0.004(2) -0.003(2) 0.004(2)
Br7 0.0358(4) 0.0211(3) 0.0341(4) 0.0062(3) 0.0004(3) -0.0002(3)
O8 0.022(2) 0.024(2) 0.033(2) -0.0024(18) 0.0019(19) -0.0004(19)
C9 0.022(3) 0.031(3) 0.021(3) -0.003(3) 0.000(3) 0.007(3)
C10 0.013(3) 0.026(3) 0.023(3) -0.001(2) 0.011(2) -0.003(3)
C11 0.013(3) 0.025(3) 0.027(3) -0.002(2) 0.012(3) -0.003(3)
C12 0.017(3) 0.036(3) 0.037(4) 0.004(3) 0.001(3) 0.009(3)
C13 0.016(3) 0.069(5) 0.018(3) -0.006(3) -0.002(3) 0.006(4)
C14 0.014(3) 0.043(4) 0.037(4) -0.004(3) 0.006(3) -0.007(3)
C15 0.019(3) 0.024(3) 0.037(4) 0.004(3) 0.009(3) -0.002(3)

loop_
_atom_type_symbol
_atom_type_description
_atom_type_scat_dispersion_real
_atom_type_scat_dispersion_imag
_atom_type_scat_source
C C 0.0033 0.0016 'International Tables Vol C Tables 4.2.6.8 and 6.1.1.4'
H H 0.0000 0.0000 'International Tables Vol C Tables 4.2.6.8 and 6.1.1.4'
N N 0.0061 0.0033 'International Tables Vol C Tables 4.2.6.8 and 6.1.1.4'
O O 0.0106 0.0060 'International Tables Vol C Tables 4.2.6.8 and 6.1.1.4'
Br Br -0.2901 2.4595 'International Tables Vol C Tables 4.2.6.8 and 6.1.1.4'

loop_
_geom_angle_atom_site_label_1
_geom_angle_atom_site_label_2
_geom_angle_atom_site_label_3
_geom_angle
C2 C1 N6 124.0(5)
C2 C1 Br7 119.7(4)
N6 C1 Br7 116.2(4)
C1 C2 N3 117.8(5)
C1 C2 H2 121.1
N3 C2 H2 121.1
C2 N3 C4 122.9(5)
C2 N3 H3 118.6
C4 N3 H3 118.6
O8 C4 N3 121.7(5)
O8 C4 C5 124.3(5)
N3 C4 C5 114.0(5)
N6 C5 C4 123.4(5)
N6 C5 C9 118.7(5)
C4 C5 C9 117.8(5)
C5 N6 C1 117.7(5)
C5 C9 C10 112.5(4)
C5 C9 H9A 109.1
C10 C9 H9A 109.1
C5 C9 H9B 109.1
C10 C9 H9B 109.1
H9A C9 H9B 107.8
C11 C10 C15 118.2(6)
C11 C10 C9 120.5(5)
C15 C10 C9 121.2(5)
C10 C11 C12 120.5(6)
C10 C11 H11 119.8
C12 C11 H11 119.8
C13 C12 C11 120.7(6)
C13 C12 H12 119.7
C11 C12 H12 119.7
C12 C13 C14 119.5(6)
C12 C13 H13 120.2
C14 C13 H13 120.2
C15 C14 C13 120.2(6)
C15 C14 H14 119.9
C13 C14 H14 119.9
C14 C15 C10 120.9(6)
C14 C15 H15 119.6
C10 C15 H15 119.6

loop_
_geom_bond_atom_site_label_1
_geom_bond_atom_site_label_2
_geom_bond_distance
C1 C2 1.334(7)
C1 N6 1.347(7)
C1 Br7 1.886(5)
C2 N3 1.365(6)
C2 H2 0.9500
N3 C4 1.366(6)
N3 H3 0.8800
C4 O8 1.243(6)
C4 C5 1.447(8)
C5 N6 1.305(7)
C5 C9 1.512(7)
C9 C10 1.512(8)
C9 H9A 0.9900
C9 H9B 0.9900
C10 C11 1.375(7)
C10 C15 1.401(8)
C11 C12 1.383(8)
C11 H11 0.9500
C12 C13 1.366(8)
C12 H12 0.9500
C13 C14 1.378(9)
C13 H13 0.9500
C14 C15 1.364(9)
C14 H14 0.9500
C15 H15 0.9500

loop_
_geom_hbond_atom_site_label_D
_geom_hbond_atom_site_label_H
_geom_hbond_atom_site_label_A
_geom_hbond_site_symmetry_A
_geom_hbond_distance_DH
_geom_hbond_distance_HA
_geom_hbond_distance_DA
_geom_hbond_angle_DHA
N3 H3 O8 2_665 0.88 1.88 2.760(5) 171

loop_
_geom_torsion_atom_site_label_1
_geom_torsion_atom_site_label_2
_geom_torsion_atom_site_label_3
_geom_torsion_atom_site_label_4
_geom_torsion
N6 C1 C2 N3 0.8(9)
Br7 C1 C2 N3 -178.0(4)
C1 C2 N3 C4 -0.2(8)
C2 N3 C4 O8 178.7(5)
C2 N3 C4 C5 1.1(7)
O8 C4 C5 N6 179.6(5)
N3 C4 C5 N6 -2.9(8)
O8 C4 C5 C9 3.0(8)
N3 C4 C5 C9 -179.5(5)
C4 C5 N6 C1 3.6(8)
C9 C5 N6 C1 -179.8(5)
C2 C1 N6 C5 -2.5(9)
Br7 C1 N6 C5 176.4(4)
N6 C5 C9 C10 -85.6(6)
C4 C5 C9 C10 91.2(6)
C5 C9 C10 C11 -75.6(6)
C5 C9 C10 C15 107.0(6)
C15 C10 C11 C12 0.5(8)
C9 C10 C11 C12 -177.0(5)
C10 C11 C12 C13 0.5(8)
C11 C12 C13 C14 -1.4(9)
C12 C13 C14 C15 1.3(9)
C13 C14 C15 C10 -0.4(8)
C11 C10 C15 C14 -0.5(8)
C9 C10 C15 C14 177.0(5)

loop_
_cod_related_entry_id
_cod_related_entry_database
_cod_related_entry_code
1 ChemSpider 21118801
